data_7004959
loop_
_publ_author_name
'Albertin, Gabriele'
'Antoniutti, Stefano'
'Bacchi, Alessia'
'Celebrin, Alessandro'
'Pelizzi, Giancarlo'
'Zanardo, Gianluigi'

_publ_section_title
;
 Reactions of manganese and rhenium complexes with organic azides:
 preparation of tetraazabutadiene derivatives.
;
_journal_issue 6
_journal_name_full 'Dalton transactions (Cambridge, England : 2003)'
_journal_page_first 661
_journal_page_last 668
_journal_paper_doi 10.1039/b613964g
_journal_year 2007
_chemical_formula_sum 'C60 H64 B N4 O6 P2 Re'
_chemical_formula_weight 1196.10
_chemical_name_systematic
;
?
;
_space_group_IT_number 2
_symmetry_cell_setting triclinic
_symmetry_space_group_name_Hall '-P 1'
_symmetry_space_group_name_H-M 'P -1'
_atom_sites_solution_hydrogens geom
_atom_sites_solution_primary direct
_atom_sites_solution_secondary difmap
_audit_creation_method SHELXL-97
_cell_angle_alpha 79.556(1)
_cell_angle_beta 78.603(1)
_cell_angle_gamma 82.235(1)
_cell_formula_units_Z 2
_cell_length_a 10.8658(7)
_cell_length_b 16.388(1)
_cell_length_c 17.404(1)
_cell_measurement_temperature 293(2)
_cell_volume 2971.8(3)
_computing_cell_refinement
;
SAINT: SAX, Area Detector Integration, Siemens Analytical instruments
INC., Madison, Wisconsin, USA.
;
_computing_data_collection
;
SAINT: SAX, Area Detector Integration, Siemens Analytical instruments
INC., Madison, Wisconsin, USA.
;
_computing_data_reduction
;
SAINT: SAX, Area Detector Integration, Siemens Analytical instruments
INC., Madison, Wisconsin, USA.
SADABS: Siemens Area Detector Absorption Correction Software,
Sheldrick G., 1996, University of Goettingen, Germany.
;
_computing_molecular_graphics 'Ortep-3 for Windows (Farrugia, 1997)'
_computing_publication_material 'PARST - M. Nardelli, J. Appl. Crystallogr. 1995, 28, 659'
_computing_structure_refinement 'SHELXL-97 (Sheldrick, 1997)'
_computing_structure_solution
;
Burla M.C., Camalli, M., Carrozzini, B., Cascarano, G.,
Giacovazzo, C., Polidori, G.
& Spagna, R. (2001). J. Appl. Cryst. - 34, 523-526.
;
_diffrn_ambient_temperature 293(2)
_diffrn_detector_area_resol_mean 8.2
_diffrn_measured_fraction_theta_full 0.961
_diffrn_measured_fraction_theta_max 0.961
_diffrn_measurement_device_type 'Bruker AXS CCD diffractometer'
_diffrn_measurement_method '\w scan'
_diffrn_radiation_monochromator graphite
_diffrn_radiation_source 'fine-focus sealed tube'
_diffrn_radiation_type MoK\a
_diffrn_radiation_wavelength 0.71073
_diffrn_reflns_av_R_equivalents 0.0217
_diffrn_reflns_av_sigmaI/netI 0.0279
_diffrn_reflns_limit_h_max 13
_diffrn_reflns_limit_h_min -13
_diffrn_reflns_limit_k_max 20
_diffrn_reflns_limit_k_min -20
_diffrn_reflns_limit_l_max 21
_diffrn_reflns_limit_l_min -22
_diffrn_reflns_number 31672
_diffrn_reflns_theta_full 27.13
_diffrn_reflns_theta_max 27.13
_diffrn_reflns_theta_min 1.89
_exptl_absorpt_coefficient_mu 2.149
_exptl_absorpt_correction_T_max 1.00
_exptl_absorpt_correction_T_min 0.754886
_exptl_absorpt_correction_type 'symmetry related measurements'
_exptl_absorpt_process_details 'according to SADABS procedure'
_exptl_crystal_colour red
_exptl_crystal_density_diffrn 1.337
_exptl_crystal_density_method 'not measured'
_exptl_crystal_description prism
_exptl_crystal_F_000 1220
_exptl_crystal_size_max 0.28
_exptl_crystal_size_mid 0.2
_exptl_crystal_size_min 0.2
_refine_diff_density_max 1.931
_refine_diff_density_min -0.484
_refine_diff_density_rms 0.080
_refine_ls_extinction_method none
_refine_ls_goodness_of_fit_ref 1.032
_refine_ls_hydrogen_treatment constr
_refine_ls_matrix_type full
_refine_ls_number_parameters 599
_refine_ls_number_reflns 12632
_refine_ls_number_restraints 0
_refine_ls_restrained_S_all 1.032
_refine_ls_R_factor_all 0.0378
_refine_ls_R_factor_gt 0.0285
_refine_ls_shift/su_max 0.001
_refine_ls_shift/su_mean 0.000
_refine_ls_structure_factor_coef Fsqd
_refine_ls_weighting_details 'calc w=1/[\s^2^(Fo^2^)+(0.0548P)^2^+0.4215P] where P=(Fo^2^+2Fc^2^)/3'
_refine_ls_weighting_scheme calc
_refine_ls_wR_factor_gt 0.0814
_refine_ls_wR_factor_ref 0.0860
_reflns_number_gt 10802
_reflns_number_total 12632
_reflns_threshold_expression >2sigma(I)
_cod_data_source_file b613964g.txt
_cod_data_source_block 2a
_cod_database_code 7004959

loop_
_symmetry_equiv_pos_as_xyz
'x, y, z'
'-x, -y, -z'

loop_
_atom_site_label
_atom_site_type_symbol
_atom_site_fract_x
_atom_site_fract_y
_atom_site_fract_z
_atom_site_U_iso_or_equiv
_atom_site_adp_type
_atom_site_occupancy
_atom_site_symmetry_multiplicity
_atom_site_calc_flag
_atom_site_refinement_flags
_atom_site_disorder_assembly
_atom_site_disorder_group
Re1 Re 0.076886(12) 0.291058(7) 0.249622(8) 0.03999(5) Uani 1 1 d . . .
N1 N -0.0022(3) 0.37375(17) 0.16790(17) 0.0437(6) Uani 1 1 d . . .
N2 N 0.2176(3) 0.32947(17) 0.16088(17) 0.0442(6) Uani 1 1 d . . .
N3 N 0.0702(3) 0.41001(18) 0.10319(18) 0.0516(7) Uani 1 1 d . . .
N4 N 0.1901(3) 0.38359(19) 0.09826(18) 0.0519(7) Uani 1 1 d . . .
O1 O 0.2604(3) 0.20422(19) 0.36199(19) 0.0735(8) Uani 1 1 d . . .
O2 O -0.1819(3) 0.2345(2) 0.3366(2) 0.0801(9) Uani 1 1 d . . .
O3 O 0.0438(3) 0.14268(17) 0.14210(16) 0.0601(7) Uani 1 1 d . . .
O4 O 0.2567(2) 0.13213(14) 0.18726(15) 0.0523(6) Uani 1 1 d . . .
O5 O 0.1218(3) 0.45807(16) 0.33047(16) 0.0580(6) Uani 1 1 d . . .
O6 O -0.1087(2) 0.43518(16) 0.33862(17) 0.0594(7) Uani 1 1 d . . .
P1 P 0.11009(8) 0.15372(5) 0.21228(5) 0.04260(18) Uani 1 1 d . . .
P2 P 0.02797(8) 0.38836(5) 0.34233(5) 0.04431(19) Uani 1 1 d . . .
C1 C 0.1888(4) 0.2344(2) 0.3223(2) 0.0504(8) Uani 1 1 d . . .
C2 C -0.0844(4) 0.2535(2) 0.3078(2) 0.0535(9) Uani 1 1 d . . .
C3 C -0.1380(3) 0.4075(2) 0.1676(2) 0.0520(8) Uani 1 1 d . . .
H3A H -0.1445 0.4680 0.1568 0.062 Uiso 1 1 calc R . .
H3B H -0.1878 0.3910 0.2195 0.062 Uiso 1 1 calc R . .
C4 C -0.1895(3) 0.3754(2) 0.1057(2) 0.0476(8) Uani 1 1 d . . .
C5 C -0.2472(4) 0.3021(2) 0.1247(3) 0.0617(10) Uani 1 1 d . . .
H5 H -0.2545 0.2722 0.1759 0.074 Uiso 1 1 calc R . .
C6 C -0.2945(4) 0.2732(3) 0.0661(3) 0.0775(13) Uani 1 1 d . . .
H6 H -0.3322 0.2237 0.0786 0.093 Uiso 1 1 calc R . .
C7 C -0.2853(5) 0.3176(3) -0.0092(3) 0.0769(13) Uani 1 1 d . . .
H7 H -0.3165 0.2986 -0.0481 0.092 Uiso 1 1 calc R . .
C8 C -0.2296(4) 0.3903(3) -0.0264(3) 0.0740(12) Uani 1 1 d . . .
H8 H -0.2239 0.4208 -0.0773 0.089 Uiso 1 1 calc R . .
C9 C -0.1821(4) 0.4191(3) 0.0297(2) 0.0601(9) Uani 1 1 d . . .
H9 H -0.1444 0.4687 0.0164 0.072 Uiso 1 1 calc R . .
C10 C 0.3564(3) 0.3061(2) 0.1510(2) 0.0546(9) Uani 1 1 d . . .
H10A H 0.3896 0.2999 0.0961 0.066 Uiso 1 1 calc R . .
H10B H 0.3735 0.2529 0.1840 0.066 Uiso 1 1 calc R . .
C11 C 0.4216(3) 0.3714(2) 0.1737(2) 0.0523(8) Uani 1 1 d . . .
C12 C 0.4517(4) 0.3625(3) 0.2480(3) 0.0729(12) Uani 1 1 d . . .
H12 H 0.4333 0.3153 0.2851 0.087 Uiso 1 1 calc R . .
C13 C 0.5101(5) 0.4248(4) 0.2670(3) 0.0902(16) Uani 1 1 d . . .
H13 H 0.5315 0.4184 0.3171 0.108 Uiso 1 1 calc R . .
C14 C 0.5366(5) 0.4948(3) 0.2143(3) 0.0812(14) Uani 1 1 d . . .
H14 H 0.5742 0.5363 0.2285 0.097 Uiso 1 1 calc R . .
C15 C 0.5076(4) 0.5037(3) 0.1409(3) 0.0726(12) Uani 1 1 d . . .
H15 H 0.5263 0.5512 0.1042 0.087 Uiso 1 1 calc R . .
C16 C 0.4502(4) 0.4424(3) 0.1203(3) 0.0619(10) Uani 1 1 d . . .
H16 H 0.4307 0.4492 0.0697 0.074 Uiso 1 1 calc R . .
C17 C 0.0290(2) 0.34513(16) 0.44427(11) 0.0494(8) Uani 1 1 d G . .
C18 C 0.1367(2) 0.33953(18) 0.47753(16) 0.0643(10) Uani 1 1 d G . .
H18 H 0.2089 0.3616 0.4476 0.077 Uiso 1 1 calc R . .
C19 C 0.1364(3) 0.3010(2) 0.55559(17) 0.0798(13) Uani 1 1 d G . .
H19 H 0.2084 0.2973 0.5778 0.096 Uiso 1 1 calc R . .
C20 C 0.0284(4) 0.2681(2) 0.60039(12) 0.0905(16) Uani 1 1 d G . .
H20 H 0.0282 0.2423 0.6526 0.109 Uiso 1 1 calc R . .
C21 C -0.0793(3) 0.2737(2) 0.56712(16) 0.0869(15) Uani 1 1 d G . .
H21 H -0.1515 0.2517 0.5971 0.104 Uiso 1 1 calc R . .
C22 C -0.0790(2) 0.31222(19) 0.48906(16) 0.0686(11) Uani 1 1 d G . .
H22 H -0.1510 0.3160 0.4668 0.082 Uiso 1 1 calc R . .
C23 C 0.0521(2) 0.06980(14) 0.28571(14) 0.0545(9) Uani 1 1 d G . .
C24 C 0.1239(3) 0.03105(18) 0.34253(17) 0.0684(11) Uani 1 1 d G . .
H24 H 0.2038 0.0466 0.3404 0.082 Uiso 1 1 calc R . .
C25 C 0.0761(4) -0.03091(18) 0.40244(15) 0.0971(18) Uani 1 1 d G . .
H25 H 0.1241 -0.0568 0.4405 0.116 Uiso 1 1 calc R . .
C26 C -0.0434(4) -0.05411(18) 0.40554(19) 0.113(2) Uani 1 1 d G . .
H26 H -0.0753 -0.0956 0.4456 0.136 Uiso 1 1 calc R . .
C27 C -0.1152(3) -0.0154(2) 0.3487(2) 0.104(2) Uani 1 1 d G . .
H27 H -0.1951 -0.0309 0.3508 0.125 Uiso 1 1 calc R . .
C28 C -0.0674(2) 0.04659(19) 0.2888(2) 0.0784(13) Uani 1 1 d G . .
H28 H -0.1154 0.0725 0.2508 0.094 Uiso 1 1 calc R . .
C29 C 0.0667(5) 0.1919(3) 0.0639(2) 0.0683(11) Uani 1 1 d . . .
H29A H 0.1520 0.2080 0.0517 0.082 Uiso 1 1 calc R . .
H29B H 0.0080 0.2421 0.0612 0.082 Uiso 1 1 calc R . .
C30 C 0.0487(8) 0.1389(4) 0.0065(3) 0.136(3) Uani 1 1 d . . .
H30A H 0.1174 0.0956 0.0019 0.205 Uiso 1 1 calc R . .
H30B H 0.0463 0.1728 -0.0445 0.205 Uiso 1 1 calc R . .
H30C H -0.0293 0.1144 0.0251 0.205 Uiso 1 1 calc R . .
C31 C 0.3128(4) 0.0568(2) 0.1530(3) 0.0675(12) Uani 1 1 d . . .
H31A H 0.2470 0.0286 0.1416 0.081 Uiso 1 1 calc R . .
H31B H 0.3570 0.0186 0.1904 0.081 Uiso 1 1 calc R . .
C32 C 0.4016(5) 0.0818(3) 0.0791(3) 0.0946(17) Uani 1 1 d . . .
H32A H 0.3579 0.1214 0.0433 0.142 Uiso 1 1 calc R . .
H32B H 0.4356 0.0336 0.0547 0.142 Uiso 1 1 calc R . .
H32C H 0.4690 0.1068 0.0912 0.142 Uiso 1 1 calc R . .
C33 C 0.1485(5) 0.5134(3) 0.2553(3) 0.0711(12) Uani 1 1 d . . .
H33A H 0.0722 0.5286 0.2327 0.085 Uiso 1 1 calc R . .
H33B H 0.2110 0.4851 0.2183 0.085 Uiso 1 1 calc R . .
C34 C 0.1962(5) 0.5888(3) 0.2679(3) 0.0914(16) Uani 1 1 d . . .
H34A H 0.1326 0.6181 0.3026 0.137 Uiso 1 1 calc R . .
H34B H 0.2168 0.6243 0.2179 0.137 Uiso 1 1 calc R . .
H34C H 0.2704 0.5733 0.2916 0.137 Uiso 1 1 calc R . .
C35 C -0.1597(5) 0.5033(3) 0.3847(3) 0.0868(16) Uani 1 1 d . . .
H35A H -0.1778 0.4806 0.4408 0.104 Uiso 1 1 calc R . .
H35B H -0.0974 0.5425 0.3772 0.104 Uiso 1 1 calc R . .
C36 C -0.2690(5) 0.5443(4) 0.3606(5) 0.116(2) Uani 1 1 d . . .
H36A H -0.2510 0.5667 0.3051 0.173 Uiso 1 1 calc R . .
H36B H -0.3005 0.5888 0.3906 0.173 Uiso 1 1 calc R . .
H36C H -0.3314 0.5057 0.3694 0.173 Uiso 1 1 calc R . .
C100 C -0.3359(2) -0.24052(16) 0.20257(16) 0.0596(10) Uani 1 1 d G . .
C101 C -0.3493(2) -0.29183(17) 0.14995(18) 0.0718(12) Uani 1 1 d G . .
H101 H -0.4282 -0.2938 0.1377 0.086 Uiso 1 1 calc R . .
C102 C -0.2448(3) -0.34012(17) 0.11570(18) 0.0875(16) Uani 1 1 d G . .
H102 H -0.2538 -0.3745 0.0805 0.105 Uiso 1 1 calc R . .
C103 C -0.1268(3) -0.33711(19) 0.1341(2) 0.0912(17) Uani 1 1 d G . .
H103 H -0.0569 -0.3694 0.1111 0.109 Uiso 1 1 calc R . .
C104 C -0.1134(2) -0.2858(2) 0.1867(2) 0.0920(16) Uani 1 1 d G . .
H104 H -0.0345 -0.2838 0.1990 0.110 Uiso 1 1 calc R . .
C105 C -0.2179(3) -0.23751(18) 0.22093(17) 0.0730(12) Uani 1 1 d G . .
H105 H -0.2089 -0.2032 0.2561 0.088 Uiso 1 1 calc R . .
C106 C -0.58851(19) -0.16849(16) 0.20598(14) 0.0522(8) Uani 1 1 d G . .
C107 C -0.5745(2) -0.15187(17) 0.12370(14) 0.0640(10) Uani 1 1 d G . .
H107 H -0.4943 -0.1536 0.0927 0.077 Uiso 1 1 calc R . .
C108 C -0.6805(3) -0.13267(19) 0.08771(13) 0.0768(13) Uani 1 1 d G . .
H108 H -0.6711 -0.1215 0.0327 0.092 Uiso 1 1 calc R . .
C109 C -0.8004(2) -0.13008(19) 0.1340(2) 0.0835(15) Uani 1 1 d G . .
H109 H -0.8713 -0.1172 0.1099 0.100 Uiso 1 1 calc R . .
C110 C -0.81440(18) -0.14671(19) 0.21630(19) 0.0796(14) Uani 1 1 d G . .
H110 H -0.8946 -0.1450 0.2473 0.096 Uiso 1 1 calc R . .
C111 C -0.7085(2) -0.16591(17) 0.25229(12) 0.0628(10) Uani 1 1 d G . .
H111 H -0.7178 -0.1770 0.3073 0.075 Uiso 1 1 calc R . .
C112 C -0.4935(3) -0.24141(18) 0.34069(16) 0.0652(11) Uani 1 1 d G . .
C113 C -0.4581(3) -0.2210(2) 0.4068(2) 0.0986(17) Uani 1 1 d G . .
H113 H -0.4175 -0.1734 0.4019 0.118 Uiso 1 1 calc R . .
C114 C -0.4833(4) -0.2717(3) 0.48004(17) 0.143(3) Uani 1 1 d G . .
H114 H -0.4596 -0.2580 0.5242 0.172 Uiso 1 1 calc R . .
C115 C -0.5439(4) -0.3429(3) 0.48728(17) 0.135(3) Uani 1 1 d G . .
H115 H -0.5608 -0.3768 0.5363 0.162 Uiso 1 1 calc R . .
C116 C -0.5794(3) -0.3633(2) 0.4212(2) 0.106(2) Uani 1 1 d G . .
H116 H -0.6200 -0.4109 0.4261 0.128 Uiso 1 1 calc R . .
C117 C -0.5542(3) -0.31257(19) 0.34792(19) 0.0756(13) Uani 1 1 d G . .
H117 H -0.5779 -0.3263 0.3037 0.091 Uiso 1 1 calc R . .
C118 C -0.4276(3) -0.08692(15) 0.2490(2) 0.0677(11) Uani 1 1 d G . .
C119 C -0.3396(3) -0.0496(2) 0.1881(2) 0.0848(15) Uani 1 1 d G . .
H119 H -0.2930 -0.0803 0.1502 0.102 Uiso 1 1 calc R . .
C120 C -0.3212(4) 0.0335(2) 0.1841(3) 0.117(2) Uani 1 1 d G . .
H120 H -0.2624 0.0584 0.1434 0.140 Uiso 1 1 calc R . .
C121 C -0.3908(5) 0.07927(16) 0.2408(3) 0.137(3) Uani 1 1 d G . .
H121 H -0.3786 0.1349 0.2381 0.165 Uiso 1 1 calc R . .
C122 C -0.4788(4) 0.0420(2) 0.3017(3) 0.130(3) Uani 1 1 d G . .
H122 H -0.5254 0.0726 0.3397 0.155 Uiso 1 1 calc R . .
C123 C -0.4972(3) -0.0411(2) 0.3058(2) 0.0968(18) Uani 1 1 d G . .
H123 H -0.5560 -0.0661 0.3465 0.116 Uiso 1 1 calc R . .
B B -0.4611(4) -0.1844(3) 0.2492(3) 0.0546(10) Uani 1 1 d . . .

loop_
_atom_site_aniso_label
_atom_site_aniso_U_11
_atom_site_aniso_U_22
_atom_site_aniso_U_33
_atom_site_aniso_U_23
_atom_site_aniso_U_13
_atom_site_aniso_U_12
Re1 0.04048(8) 0.03508(7) 0.04497(8) -0.01138(5) -0.00708(5) 0.00015(5)
N1 0.0406(14) 0.0415(14) 0.0513(16) -0.0109(12) -0.0121(12) -0.0020(11)
N2 0.0426(15) 0.0414(14) 0.0508(16) -0.0108(12) -0.0092(12) -0.0054(11)
N3 0.0512(17) 0.0495(16) 0.0559(18) -0.0036(13) -0.0154(14) -0.0097(13)
N4 0.0525(17) 0.0551(17) 0.0491(17) -0.0062(14) -0.0083(13) -0.0128(14)
O1 0.084(2) 0.0692(18) 0.075(2) -0.0217(15) -0.0415(17) 0.0188(16)
O2 0.0606(18) 0.079(2) 0.096(2) -0.0216(18) 0.0143(17) -0.0233(16)
O3 0.0728(18) 0.0564(15) 0.0578(16) -0.0142(12) -0.0198(13) -0.0109(13)
O4 0.0522(14) 0.0394(12) 0.0638(16) -0.0183(11) -0.0018(12) 0.0013(10)
O5 0.0677(17) 0.0498(14) 0.0601(16) -0.0170(12) -0.0090(13) -0.0113(12)
O6 0.0575(15) 0.0558(15) 0.0704(17) -0.0309(13) -0.0199(13) 0.0156(12)
P1 0.0502(5) 0.0357(4) 0.0426(4) -0.0102(3) -0.0077(4) -0.0027(3)
P2 0.0471(5) 0.0398(4) 0.0463(5) -0.0133(4) -0.0064(4) 0.0005(3)
C1 0.059(2) 0.0452(18) 0.050(2) -0.0205(15) -0.0105(17) 0.0055(15)
C2 0.054(2) 0.0426(18) 0.062(2) -0.0122(16) -0.0021(17) -0.0027(15)
C3 0.0470(19) 0.0438(18) 0.066(2) -0.0093(16) -0.0172(17) 0.0042(14)
C4 0.0389(17) 0.0429(17) 0.061(2) -0.0087(15) -0.0154(15) 0.0046(13)
C5 0.062(2) 0.053(2) 0.072(3) -0.0020(19) -0.022(2) -0.0091(18)
C6 0.074(3) 0.059(2) 0.109(4) -0.015(3) -0.031(3) -0.017(2)
C7 0.077(3) 0.084(3) 0.084(3) -0.034(3) -0.035(3) 0.001(2)
C8 0.080(3) 0.086(3) 0.057(3) -0.006(2) -0.023(2) -0.001(2)
C9 0.063(2) 0.057(2) 0.061(2) -0.0054(18) -0.0180(19) -0.0032(18)
C10 0.0370(17) 0.056(2) 0.070(2) -0.0193(18) -0.0013(16) -0.0025(15)
C11 0.0360(17) 0.056(2) 0.065(2) -0.0142(18) -0.0057(16) -0.0045(15)
C12 0.066(3) 0.084(3) 0.073(3) -0.005(2) -0.021(2) -0.020(2)
C13 0.093(4) 0.110(4) 0.083(3) -0.019(3) -0.036(3) -0.029(3)
C14 0.071(3) 0.082(3) 0.102(4) -0.025(3) -0.024(3) -0.024(2)
C15 0.061(3) 0.069(3) 0.091(3) -0.012(2) -0.012(2) -0.020(2)
C16 0.050(2) 0.067(2) 0.070(3) -0.013(2) -0.0078(18) -0.0113(18)
C17 0.056(2) 0.0472(18) 0.0448(18) -0.0172(15) -0.0050(15) 0.0020(15)
C18 0.069(3) 0.068(2) 0.061(2) -0.021(2) -0.017(2) -0.005(2)
C19 0.108(4) 0.073(3) 0.065(3) -0.019(2) -0.033(3) 0.003(3)
C20 0.133(5) 0.076(3) 0.061(3) -0.013(2) -0.018(3) 0.000(3)
C21 0.103(4) 0.088(3) 0.061(3) -0.008(2) 0.007(3) -0.015(3)
C22 0.066(3) 0.077(3) 0.058(2) -0.012(2) 0.002(2) -0.009(2)
C23 0.068(2) 0.0385(17) 0.055(2) -0.0133(15) -0.0002(18) -0.0044(16)
C24 0.095(3) 0.055(2) 0.053(2) -0.0069(18) -0.010(2) -0.006(2)
C25 0.158(6) 0.063(3) 0.060(3) 0.000(2) -0.008(3) -0.003(3)
C26 0.152(6) 0.065(3) 0.097(4) -0.007(3) 0.045(4) -0.028(4)
C27 0.095(4) 0.075(3) 0.129(5) -0.010(3) 0.021(4) -0.031(3)
C28 0.069(3) 0.058(2) 0.103(4) -0.007(2) -0.004(3) -0.016(2)
C29 0.093(3) 0.061(2) 0.055(2) -0.0109(19) -0.027(2) -0.003(2)
C30 0.248(9) 0.123(5) 0.063(3) -0.021(3) -0.056(5) -0.056(6)
C31 0.076(3) 0.0412(19) 0.075(3) -0.0217(18) 0.011(2) 0.0083(18)
C32 0.102(4) 0.075(3) 0.089(4) -0.024(3) 0.027(3) 0.003(3)
C33 0.092(3) 0.054(2) 0.067(3) -0.012(2) -0.004(2) -0.021(2)
C34 0.108(4) 0.060(3) 0.106(4) -0.023(3) 0.004(3) -0.029(3)
C35 0.083(3) 0.081(3) 0.104(4) -0.056(3) -0.028(3) 0.033(3)
C36 0.083(4) 0.100(4) 0.181(7) -0.077(4) -0.048(4) 0.038(3)
C100 0.059(2) 0.048(2) 0.062(2) 0.0046(17) 0.0001(18) -0.0010(17)
C101 0.067(3) 0.048(2) 0.092(3) -0.015(2) 0.007(2) -0.0051(19)
C102 0.086(3) 0.055(3) 0.109(4) -0.017(3) 0.011(3) -0.001(2)
C103 0.069(3) 0.074(3) 0.106(4) -0.004(3) 0.016(3) 0.015(2)
C104 0.064(3) 0.098(4) 0.100(4) 0.002(3) -0.011(3) 0.011(3)
C105 0.058(2) 0.079(3) 0.075(3) -0.008(2) -0.008(2) 0.008(2)
C106 0.053(2) 0.0404(17) 0.060(2) -0.0056(15) -0.0059(17) -0.0051(15)
C107 0.072(3) 0.060(2) 0.062(2) -0.0211(19) -0.009(2) -0.0042(19)
C108 0.100(4) 0.068(3) 0.072(3) -0.025(2) -0.031(3) -0.001(2)
C109 0.081(3) 0.069(3) 0.117(4) -0.023(3) -0.049(3) -0.007(2)
C110 0.056(3) 0.070(3) 0.109(4) -0.003(3) -0.014(3) -0.012(2)
C111 0.057(2) 0.059(2) 0.067(3) 0.0014(19) -0.0066(19) -0.0074(18)
C112 0.052(2) 0.075(3) 0.062(2) -0.009(2) -0.0064(18) 0.0115(19)
C113 0.093(4) 0.128(5) 0.069(3) -0.010(3) -0.014(3) 0.002(3)
C114 0.125(6) 0.218(10) 0.074(4) 0.002(5) -0.019(4) -0.009(6)
C115 0.102(5) 0.185(8) 0.078(4) 0.043(5) 0.001(4) 0.012(5)
C116 0.075(3) 0.113(5) 0.101(4) 0.040(4) -0.001(3) -0.003(3)
C117 0.064(3) 0.070(3) 0.079(3) 0.011(2) -0.004(2) -0.002(2)
C118 0.056(2) 0.057(2) 0.096(3) -0.013(2) -0.032(2) 0.0029(19)
C119 0.086(3) 0.064(3) 0.108(4) 0.003(3) -0.032(3) -0.022(2)
C120 0.128(5) 0.076(4) 0.158(7) 0.010(4) -0.060(5) -0.038(4)
C121 0.119(6) 0.074(4) 0.247(11) -0.027(5) -0.089(6) -0.022(4)
C122 0.100(5) 0.090(4) 0.224(9) -0.080(5) -0.061(5) 0.020(4)
C123 0.071(3) 0.074(3) 0.157(6) -0.052(3) -0.027(3) 0.005(2)
B 0.052(2) 0.049(2) 0.059(3) -0.0047(18) -0.0069(19) -0.0018(18)

loop_
_atom_type_symbol
_atom_type_description
_atom_type_scat_dispersion_real
_atom_type_scat_dispersion_imag
_atom_type_scat_source
C C 0.0033 0.0016 'International Tables Vol C Tables 4.2.6.8 and 6.1.1.4'
H H 0.0000 0.0000 'International Tables Vol C Tables 4.2.6.8 and 6.1.1.4'
B B 0.0013 0.0007 'International Tables Vol C Tables 4.2.6.8 and 6.1.1.4'
N N 0.0061 0.0033 'International Tables Vol C Tables 4.2.6.8 and 6.1.1.4'
O O 0.0106 0.0060 'International Tables Vol C Tables 4.2.6.8 and 6.1.1.4'
P P 0.1023 0.0942 'International Tables Vol C Tables 4.2.6.8 and 6.1.1.4'
Re Re -1.0185 7.2310 'International Tables Vol C Tables 4.2.6.8 and 6.1.1.4'

loop_
_geom_angle_atom_site_label_1
_geom_angle_atom_site_label_2
_geom_angle_atom_site_label_3
_geom_angle
_geom_angle_site_symmetry_1
_geom_angle_site_symmetry_3
_geom_angle_publ_flag
C1 Re1 C2 100.01(16) . . ?
C1 Re1 N1 163.51(13) . . ?
C2 Re1 N1 94.21(14) . . ?
C1 Re1 N2 95.13(14) . . ?
C2 Re1 N2 162.37(14) . . ?
N1 Re1 N2 72.39(11) . . ?
C1 Re1 P2 82.77(10) . . ?
C2 Re1 P2 81.47(11) . . ?
N1 Re1 P2 91.17(8) . . ?
N2 Re1 P2 109.55(8) . . ?
C1 Re1 P1 80.01(10) . . ?
C2 Re1 P1 83.29(10) . . ?
N1 Re1 P1 110.15(8) . . ?
N2 Re1 P1 90.54(8) . . ?
P2 Re1 P1 154.60(3) . . ?
N3 N1 C3 109.6(3) . . ?
N3 N1 Re1 120.1(2) . . ?
C3 N1 Re1 130.3(2) . . ?
N4 N2 C10 109.8(3) . . ?
N4 N2 Re1 119.7(2) . . ?
C10 N2 Re1 130.5(2) . . ?
N4 N3 N1 113.6(3) . . ?
N3 N4 N2 114.1(3) . . ?
C29 O3 P1 123.2(3) . . ?
C31 O4 P1 123.1(3) . . ?
C33 O5 P2 121.0(3) . . ?
C35 O6 P2 121.3(3) . . ?
O4 P1 O3 108.38(15) . . ?
O4 P1 C23 107.69(13) . . ?
O3 P1 C23 99.68(14) . . ?
O4 P1 Re1 107.36(9) . . ?
O3 P1 Re1 115.99(11) . . ?
C23 P1 Re1 117.19(10) . . ?
O6 P2 O5 107.12(15) . . ?
O6 P2 C17 106.33(14) . . ?
O5 P2 C17 100.31(14) . . ?
O6 P2 Re1 109.48(10) . . ?
O5 P2 Re1 116.43(10) . . ?
C17 P2 Re1 116.23(9) . . ?
O1 C1 Re1 175.5(4) . . ?
O2 C2 Re1 174.7(4) . . ?
N1 C3 C4 110.9(3) . . ?
C9 C4 C5 118.8(4) . . ?
C9 C4 C3 120.6(3) . . ?
C5 C4 C3 120.6(3) . . ?
C4 C5 C6 119.7(4) . . ?
C7 C6 C5 120.3(4) . . ?
C8 C7 C6 119.0(4) . . ?
C9 C8 C7 121.5(4) . . ?
C8 C9 C4 120.7(4) . . ?
N2 C10 C11 111.0(3) . . ?
C12 C11 C16 118.5(4) . . ?
C12 C11 C10 121.0(4) . . ?
C16 C11 C10 120.4(4) . . ?
C11 C12 C13 119.2(5) . . ?
C14 C13 C12 121.6(5) . . ?
C15 C14 C13 119.4(5) . . ?
C14 C15 C16 120.1(5) . . ?
C15 C16 C11 121.1(4) . . ?
C18 C17 C22 120.0 . . ?
C18 C17 P2 121.53(15) . . ?
C22 C17 P2 118.35(15) . . ?
C17 C18 C19 120.0 . . ?
C20 C19 C18 120.0 . . ?
C21 C20 C19 120.0 . . ?
C20 C21 C22 120.0 . . ?
C21 C22 C17 120.0 . . ?
C24 C23 C28 120.0 . . ?
C24 C23 P1 119.78(17) . . ?
C28 C23 P1 120.11(17) . . ?
C25 C24 C23 120.0 . . ?
C26 C25 C24 120.0 . . ?
C25 C26 C27 120.0 . . ?
C28 C27 C26 120.0 . . ?
C27 C28 C23 120.0 . . ?
O3 C29 C30 107.0(4) . . ?
O4 C31 C32 108.6(3) . . ?
O5 C33 C34 109.6(4) . . ?
C36 C35 O6 110.4(4) . . ?
C101 C100 C105 120.0 . . ?
C101 C100 B 121.7(2) . . ?
C105 C100 B 118.2(2) . . ?
C102 C101 C100 120.0 . . ?
C103 C102 C101 120.0 . . ?
C102 C103 C104 120.0 . . ?
C105 C104 C103 120.0 . . ?
C104 C105 C100 120.0 . . ?
C107 C106 C111 120.0 . . ?
C107 C106 B 119.8(2) . . ?
C111 C106 B 120.0(2) . . ?
C106 C107 C108 120.0 . . ?
C109 C108 C107 120.0 . . ?
C108 C109 C110 120.0 . . ?
C111 C110 C109 120.0 . . ?
C110 C111 C106 120.0 . . ?
C113 C112 C117 120.0 . . ?
C113 C112 B 122.4(3) . . ?
C117 C112 B 117.5(3) . . ?
C114 C113 C112 120.0 . . ?
C113 C114 C115 120.0 . . ?
C114 C115 C116 120.0 . . ?
C117 C116 C115 120.0 . . ?
C116 C117 C112 120.0 . . ?
C119 C118 C123 120.0 . . ?
C119 C118 B 120.3(3) . . ?
C123 C118 B 119.5(3) . . ?
C118 C119 C120 120.0 . . ?
C121 C120 C119 120.0 . . ?
C120 C121 C122 120.0 . . ?
C123 C122 C121 120.0 . . ?
C122 C123 C118 120.0 . . ?
C106 B C100 114.9(3) . . ?
C106 B C118 103.2(3) . . ?
C100 B C118 111.0(3) . . ?
C106 B C112 110.1(3) . . ?
C100 B C112 103.8(3) . . ?
C118 B C112 114.3(3) . . ?

loop_
_geom_bond_atom_site_label_1
_geom_bond_atom_site_label_2
_geom_bond_distance
_geom_bond_site_symmetry_2
_geom_bond_publ_flag
Re1 C1 1.954(4) . ?
Re1 C2 1.959(4) . ?
Re1 N1 2.017(3) . ?
Re1 N2 2.023(3) . ?
Re1 P2 2.4071(8) . ?
Re1 P1 2.4159(8) . ?
N1 N3 1.332(4) . ?
N1 C3 1.505(4) . ?
N2 N4 1.330(4) . ?
N2 C10 1.489(4) . ?
N3 N4 1.308(4) . ?
O1 C1 1.145(4) . ?
O2 C2 1.138(5) . ?
O3 C29 1.445(5) . ?
O3 P1 1.583(3) . ?
O4 C31 1.474(4) . ?
O4 P1 1.576(3) . ?
O5 C33 1.452(5) . ?
O5 P2 1.591(3) . ?
O6 C35 1.476(5) . ?
O6 P2 1.585(3) . ?
P1 C23 1.789(2) . ?
P2 C17 1.789(2) . ?
C3 C4 1.508(5) . ?
C4 C9 1.378(5) . ?
C4 C5 1.386(5) . ?
C5 C6 1.405(6) . ?
C6 C7 1.372(7) . ?
C7 C8 1.366(7) . ?
C8 C9 1.370(6) . ?
C10 C11 1.506(5) . ?
C11 C12 1.373(6) . ?
C11 C16 1.381(6) . ?
C12 C13 1.392(7) . ?
C13 C14 1.358(7) . ?
C14 C15 1.352(7) . ?
C15 C16 1.383(6) . ?
C17 C18 1.3900 . ?
C17 C22 1.3900 . ?
C18 C19 1.3900 . ?
C19 C20 1.3900 . ?
C20 C21 1.3900 . ?
C21 C22 1.3900 . ?
C23 C24 1.3900 . ?
C23 C28 1.3900 . ?
C24 C25 1.3900 . ?
C25 C26 1.3900 . ?
C26 C27 1.3900 . ?
C27 C28 1.3900 . ?
C29 C30 1.493(6) . ?
C31 C32 1.476(6) . ?
C33 C34 1.470(6) . ?
C35 C36 1.385(7) . ?
C100 C101 1.3900 . ?
C100 C105 1.3900 . ?
C100 B 1.689(5) . ?
C101 C102 1.3900 . ?
C102 C103 1.3900 . ?
C103 C104 1.3900 . ?
C104 C105 1.3900 . ?
C106 C107 1.3900 . ?
C106 C111 1.3900 . ?
C106 B 1.671(5) . ?
C107 C108 1.3900 . ?
C108 C109 1.3900 . ?
C109 C110 1.3900 . ?
C110 C111 1.3900 . ?
C112 C113 1.3900 . ?
C112 C117 1.3900 . ?
C112 B 1.692(5) . ?
C113 C114 1.3900 . ?
C114 C115 1.3900 . ?
C115 C116 1.3900 . ?
C116 C117 1.3900 . ?
C118 C119 1.3900 . ?
C118 C123 1.3900 . ?
C118 B 1.685(5) . ?
C119 C120 1.3900 . ?
C120 C121 1.3900 . ?
C121 C122 1.3900 . ?
C122 C123 1.3900 . ?
